data_1515559
loop_
_publ_author_name
'Creutz, Sidney E.'
'Krummenacher, Ivo'
'Clough, Christopher R.'
'Cummins, Christopher C.'

_publ_section_title
;
 A trigonal and hindered tertiary phosphine ligand rendered anionic by a
 niobate anchor: Formation of zwitterionic M(i) (M = Cu, Ag, Au, Rh)
 complexes
;
_journal_issue 11
_journal_name_full 'Chemical Science'
_journal_page_first 2166
_journal_paper_doi 10.1039/c1sc00375e
_journal_volume 2
_journal_year 2011
_chemical_formula_sum 'C96 H115 Au N4 Nb O5.5 P'
_chemical_formula_weight 1733.77
_chemical_name_common (py)AuP(C[CPh2]O)3Nb(N[Np]Ar)3
_chemical_name_systematic
;
?
;
_space_group_IT_number 14
_symmetry_cell_setting monoclinic
_symmetry_space_group_name_Hall '-P 2ybc'
_symmetry_space_group_name_H-M 'P 1 21/c 1'
_atom_sites_solution_hydrogens geom
_atom_sites_solution_primary direct
_atom_sites_solution_secondary difmap
_audit_creation_method SHELXL-97
_cell_angle_alpha 90.00
_cell_angle_beta 116.1100(10)
_cell_angle_gamma 90.00
_cell_formula_units_Z 4
_cell_length_a 27.017(2)
_cell_length_b 14.1228(13)
_cell_length_c 24.657(2)
_cell_measurement_temperature 100(2)
_cell_volume 8447.9(12)
_computing_cell_refinement 'SAINT 7.46A (Bruker-AXS, 2009)'
_computing_data_collection 'APEX2 v2009.9.0 (Bruker-AXS, 2009)'
_computing_data_reduction 'SAINT 7.46A (Bruker-AXS, 2009)'
_computing_structure_refinement 'SHELXL-97 (Sheldrick, 2008)'
_computing_structure_solution 'SHELXS-97 (Sheldrick, 2008)'
_diffrn_ambient_temperature 100(2)
_diffrn_detector_area_resol_mean 8.3
_diffrn_measured_fraction_theta_full 1.000
_diffrn_measured_fraction_theta_max 1.000
_diffrn_measurement_device_type 'Bruker Smart APEX CCD'
_diffrn_measurement_method '\f and \w scans'
_diffrn_radiation_monochromator graphite
_diffrn_radiation_source 'fine-focus sealed tube'
_diffrn_radiation_type MoK\a
_diffrn_radiation_wavelength 0.71073
_diffrn_reflns_av_R_equivalents 0.1102
_diffrn_reflns_av_sigmaI/netI 0.0625
_diffrn_reflns_limit_h_max 34
_diffrn_reflns_limit_h_min -34
_diffrn_reflns_limit_k_max 18
_diffrn_reflns_limit_k_min -17
_diffrn_reflns_limit_l_max 31
_diffrn_reflns_limit_l_min -31
_diffrn_reflns_number 159360
_diffrn_reflns_theta_full 27.10
_diffrn_reflns_theta_max 27.10
_diffrn_reflns_theta_min 0.84
_exptl_absorpt_coefficient_mu 1.945
_exptl_absorpt_correction_T_max 0.7591
_exptl_absorpt_correction_T_min 0.6971
_exptl_absorpt_correction_type multi-scan
_exptl_absorpt_process_details 'SADABS (Sheldrick, 2009)'
_exptl_crystal_colour orange
_exptl_crystal_density_diffrn 1.363
_exptl_crystal_density_method 'not measured'
_exptl_crystal_description block
_exptl_crystal_F_000 3592
_exptl_crystal_size_max 0.20
_exptl_crystal_size_mid 0.17
_exptl_crystal_size_min 0.15
_refine_diff_density_max 1.731
_refine_diff_density_min -1.346
_refine_diff_density_rms 0.110
_refine_ls_extinction_method none
_refine_ls_goodness_of_fit_ref 1.031
_refine_ls_hydrogen_treatment constr
_refine_ls_matrix_type full
_refine_ls_number_parameters 993
_refine_ls_number_reflns 18630
_refine_ls_number_restraints 1251
_refine_ls_restrained_S_all 1.500
_refine_ls_R_factor_all 0.0575
_refine_ls_R_factor_gt 0.0373
_refine_ls_shift/su_max 0.004
_refine_ls_shift/su_mean 0.000
_refine_ls_structure_factor_coef Fsqd
_refine_ls_weighting_details 'calc w=1/[\s^2^(Fo^2^)+(0.0507P)^2^+0.0000P] where P=(Fo^2^+2Fc^2^)/3'
_refine_ls_weighting_scheme calc
_refine_ls_wR_factor_gt 0.0950
_refine_ls_wR_factor_ref 0.1030
_reflns_number_gt 13842
_reflns_number_total 18630
_reflns_threshold_expression >2sigma(I)
_cod_data_source_file c1sc00375e.txt
_cod_data_source_block 09451
_cod_original_cell_volume 8448.0(13)
_cod_original_sg_symbol_H-M p21/c
_cod_original_formula_sum 'C96 H115 Au N4 Nb O5.50 P'
_cod_database_code 1515559

loop_
_symmetry_equiv_pos_as_xyz
'x, y, z'
'-x, y+1/2, -z+1/2'
'-x, -y, -z'
'x, -y-1/2, z-1/2'

loop_
_atom_site_label
_atom_site_type_symbol
_atom_site_fract_x
_atom_site_fract_y
_atom_site_fract_z
_atom_site_U_iso_or_equiv
_atom_site_adp_type
_atom_site_occupancy
_atom_site_symmetry_multiplicity
_atom_site_calc_flag
_atom_site_refinement_flags
_atom_site_disorder_assembly
_atom_site_disorder_group
Au1 Au 0.605424(8) 0.929878(15) 3.806643(10) 0.01884(8) Uani 1 1 d U . .
Nb1 Nb 0.788107(18) 1.08174(3) 3.77352(2) 0.01380(11) Uani 1 1 d U . .
P1 P 0.67297(5) 0.98991(10) 3.78738(6) 0.0154(3) Uani 1 1 d U . .
O3 O 0.78300(13) 0.9836(2) 3.83449(16) 0.0155(8) Uani 1 1 d U . .
O2 O 0.71878(13) 1.0051(3) 3.71313(16) 0.0167(8) Uani 1 1 d U . .
N5 N 0.77678(17) 1.1708(3) 3.7044(2) 0.0172(9) Uani 1 1 d U . .
O1 O 0.72710(13) 1.1481(2) 3.79083(16) 0.0162(8) Uani 1 1 d U . .
N1 N 0.84137(17) 0.9941(3) 3.7606(2) 0.0163(9) Uani 1 1 d U . .
N4 N 0.54908(18) 0.8698(3) 3.8337(2) 0.0250(11) Uani 1 1 d U . .
C70 C 0.7405(2) 0.9284(4) 3.8267(2) 0.0147(10) Uani 1 1 d U . .
C16 C 0.9127(2) 1.0477(4) 3.7308(3) 0.0210(12) Uani 1 1 d U . .
H16 H 0.9365 1.0611 3.7719 0.025 Uiso 1 1 calc R . .
N3 N 0.84427(16) 1.1616(3) 3.8410(2) 0.0154(9) Uani 1 1 d U . .
C11 C 0.8594(2) 1.0129(4) 3.7147(2) 0.0168(11) Uani 1 1 d U . .
C711 C 0.7965(2) 0.7929(4) 3.8908(3) 0.0198(12) Uani 1 1 d U . .
C81 C 0.6227(2) 0.9682(4) 3.6604(2) 0.0175(11) Uani 1 1 d U . .
C56 C 0.8454(2) 1.2676(4) 3.6883(3) 0.0250(13) Uani 1 1 d U . .
H56 H 0.8512 1.2165 3.6667 0.030 Uiso 1 1 calc R . .
C21 C 0.8719(2) 0.9126(4) 3.7990(3) 0.0188(12) Uani 1 1 d U . .
H21A H 0.8600 0.9065 3.8315 0.023 Uiso 1 1 calc R . .
H21B H 0.9114 0.9299 3.8186 0.023 Uiso 1 1 calc R . .
C15 C 0.9307(2) 1.0627(4) 3.6864(3) 0.0257(13) Uani 1 1 d U . .
C821 C 0.6245(2) 0.9429(4) 3.6025(3) 0.0208(12) Uani 1 1 d U . .
C410 C 0.8505(2) 1.2253(4) 3.9434(3) 0.0214(12) Uani 1 1 d U . .
C80 C 0.6694(2) 0.9920(4) 3.7109(2) 0.0158(11) Uani 1 1 d U . .
C210 C 0.8673(2) 0.8124(4) 3.7704(3) 0.0202(12) Uani 1 1 d U . .
C812 C 0.5505(2) 1.0505(4) 3.6804(3) 0.0238(13) Uani 1 1 d U . .
H812 H 0.5745 1.1034 3.6949 0.029 Uiso 1 1 calc R . .
C61 C 0.7414(2) 1.1528(4) 3.6393(2) 0.0197(12) Uani 1 1 d U . .
H61A H 0.7243 1.0896 3.6358 0.024 Uiso 1 1 calc R . .
H61B H 0.7657 1.1490 3.6188 0.024 Uiso 1 1 calc R . .
C213 C 0.8979(2) 0.8044(4) 3.7307(3) 0.0248(13) Uani 1 1 d U . .
H21X H 0.8809 0.8470 3.6959 0.037 Uiso 1 1 calc R . .
H21Y H 0.8957 0.7390 3.7164 0.037 Uiso 1 1 calc R . .
H21Z H 0.9367 0.8219 3.7544 0.037 Uiso 1 1 calc R . .
C51 C 0.8081(2) 1.2568(4) 3.7128(3) 0.0196(12) Uani 1 1 d U . .
C721 C 0.6938(2) 0.7769(4) 3.8229(3) 0.0180(11) Uani 1 1 d U . .
C52 C 0.8008(2) 1.3321(4) 3.7452(3) 0.0215(12) Uani 1 1 d U . .
H52 H 0.7756 1.3252 3.7622 0.026 Uiso 1 1 calc R . .
C211 C 0.8067(2) 0.7838(4) 3.7349(3) 0.0268(13) Uani 1 1 d U . .
H21D H 0.7884 0.8273 3.7009 0.040 Uiso 1 1 calc R . .
H21E H 0.7884 0.7866 3.7615 0.040 Uiso 1 1 calc R . .
H21F H 0.8045 0.7191 3.7196 0.040 Uiso 1 1 calc R . .
C813 C 0.4992(2) 1.0545(4) 3.6800(3) 0.0269(14) Uani 1 1 d U . .
H813 H 0.4886 1.1093 3.6947 0.032 Uiso 1 1 calc R . .
C811 C 0.5677(2) 0.9702(4) 3.6601(2) 0.0190(12) Uani 1 1 d U . .
C712 C 0.8423(2) 0.8471(4) 3.9290(3) 0.0224(12) Uani 1 1 d U . .
H712 H 0.8402 0.9143 3.9272 0.027 Uiso 1 1 calc R . .
C71 C 0.7437(2) 0.8385(4) 3.8478(2) 0.0175(11) Uani 1 1 d U . .
C13 C 0.8425(2) 1.0092(4) 3.6096(3) 0.0222(12) Uani 1 1 d U . .
C610 C 0.6948(2) 1.2235(4) 3.6037(3) 0.0245(13) Uani 1 1 d U . .
C12 C 0.8252(2) 0.9946(4) 3.6547(3) 0.0182(11) Uani 1 1 d U . .
H12 H 0.7891 0.9714 3.6438 0.022 Uiso 1 1 calc R . .
C41 C 0.8328(2) 1.2396(4) 3.8754(2) 0.0196(12) Uani 1 1 d U . .
H41A H 0.7927 1.2518 3.8557 0.024 Uiso 1 1 calc R . .
H41B H 0.8511 1.2977 3.8707 0.024 Uiso 1 1 calc R . .
C36 C 0.9325(2) 1.0762(4) 3.8867(3) 0.0204(12) Uani 1 1 d U . .
H36 H 0.9150 1.0271 3.8980 0.024 Uiso 1 1 calc R . .
C916 C 0.6529(2) 1.0761(4) 3.9160(3) 0.0246(13) Uani 1 1 d U . .
H916 H 0.6907 1.0582 3.9330 0.030 Uiso 1 1 calc R . .
C921 C 0.6755(2) 1.2724(4) 3.8451(3) 0.0190(12) Uani 1 1 d U . .
C31 C 0.9023(2) 1.1553(4) 3.8564(2) 0.0186(12) Uani 1 1 d U . .
C823 C 0.5799(3) 0.9361(5) 3.4925(3) 0.0361(16) Uani 1 1 d U . .
H823 H 0.5488 0.9483 3.4552 0.043 Uiso 1 1 calc R . .
C35 C 0.9883(2) 1.0680(4) 3.9006(3) 0.0230(12) Uani 1 1 d U . .
C91 C 0.6664(2) 1.1689(4) 3.8360(2) 0.0180(11) Uani 1 1 d U . .
C911 C 0.6305(2) 1.1287(4) 3.8629(3) 0.0205(12) Uani 1 1 d U . .
C725 C 0.6268(2) 0.6750(4) 3.8338(3) 0.0267(13) Uani 1 1 d U . .
H725 H 0.6131 0.6451 3.8590 0.032 Uiso 1 1 calc R . .
C713 C 0.8905(2) 0.8033(5) 3.9692(3) 0.0290(14) Uani 1 1 d U . .
H713 H 0.9213 0.8409 3.9942 0.035 Uiso 1 1 calc R . .
C212 C 0.8962(2) 0.7456(4) 3.8240(3) 0.0246(13) Uani 1 1 d U . .
H21G H 0.9349 0.7647 3.8467 0.037 Uiso 1 1 calc R . .
H21H H 0.8945 0.6807 3.8093 0.037 Uiso 1 1 calc R . .
H21I H 0.8779 0.7487 3.8505 0.037 Uiso 1 1 calc R . .
C723 C 0.6199(2) 0.7038(4) 3.7354(3) 0.0242(13) Uani 1 1 d U . .
H723 H 0.6017 0.6942 3.6930 0.029 Uiso 1 1 calc R . .
C922 C 0.6728(2) 1.3173(4) 3.8946(3) 0.0245(13) Uani 1 1 d U . .
H922 H 0.6634 1.2811 3.9212 0.029 Uiso 1 1 calc R . .
C53 C 0.8292(2) 1.4164(4) 3.7532(3) 0.0285(14) Uani 1 1 d U . .
C926 C 0.6871(2) 1.3300(4) 3.8053(3) 0.0243(13) Uani 1 1 d U . .
H926 H 0.6880 1.3027 3.7706 0.029 Uiso 1 1 calc R . .
C90 C 0.6912(2) 1.1149(4) 3.8095(2) 0.0165(11) Uani 1 1 d U . .
C923 C 0.6834(2) 1.4122(4) 3.9056(3) 0.0308(15) Uani 1 1 d U . .
H923 H 0.6822 1.4402 3.9400 0.037 Uiso 1 1 calc R . .
C726 C 0.6736(2) 0.7319(4) 3.8598(3) 0.0218(12) Uani 1 1 d U . .
H726 H 0.6918 0.7401 3.9024 0.026 Uiso 1 1 calc R . .
C14 C 0.8957(2) 1.0434(4) 3.6267(3) 0.0252(13) Uani 1 1 d U . .
H14 H 0.9082 1.0537 3.5967 0.030 Uiso 1 1 calc R . .
C816 C 0.5304(2) 0.8947(4) 3.6379(3) 0.0231(13) Uani 1 1 d U . .
H816 H 0.5407 0.8397 3.6231 0.028 Uiso 1 1 calc R . .
C716 C 0.8014(2) 0.6941(4) 3.8953(3) 0.0240(13) Uani 1 1 d U . .
H716 H 0.7712 0.6560 3.8696 0.029 Uiso 1 1 calc R . .
C54 C 0.8657(3) 1.4251(4) 3.7277(3) 0.0337(15) Uani 1 1 d U . .
H54 H 0.8854 1.4827 3.7327 0.040 Uiso 1 1 calc R . .
C822 C 0.5790(2) 0.9611(5) 3.5470(3) 0.0285(14) Uani 1 1 d U . .
H822 H 0.5472 0.9908 3.5464 0.034 Uiso 1 1 calc R . .
C32 C 0.9287(2) 1.2296(4) 3.8426(3) 0.0223(12) Uani 1 1 d U . .
H32 H 0.9085 1.2846 3.8230 0.027 Uiso 1 1 calc R . .
C551 C 0.9139(3) 1.3623(5) 3.6670(3) 0.0445(19) Uani 1 1 d U . .
H55A H 0.9297 1.4261 3.6748 0.067 Uiso 1 1 calc R . .
H55B H 0.8942 1.3518 3.6233 0.067 Uiso 1 1 calc R . .
H55C H 0.9435 1.3155 3.6848 0.067 Uiso 1 1 calc R . .
C815 C 0.4791(2) 0.8989(4) 3.6369(3) 0.0287(14) Uani 1 1 d U . .
H815 H 0.4545 0.8468 3.6219 0.034 Uiso 1 1 calc R . .
C33 C 0.9849(2) 1.2233(5) 3.8576(3) 0.0267(13) Uani 1 1 d U . .
C34 C 1.0136(2) 1.1424(5) 3.8850(3) 0.0263(13) Uani 1 1 d U . .
H34 H 1.0514 1.1372 3.8935 0.032 Uiso 1 1 calc R . .
C722 C 0.6666(2) 0.7605(4) 3.7604(3) 0.0207(12) Uani 1 1 d U . .
H722 H 0.6803 0.7888 3.7348 0.025 Uiso 1 1 calc R . .
C55 C 0.8741(2) 1.3519(5) 3.6949(3) 0.0308(15) Uani 1 1 d U . .
C714 C 0.8943(2) 0.7052(5) 3.9735(3) 0.0304(14) Uani 1 1 d U . .
H714 H 0.9273 0.6757 4.0016 0.036 Uiso 1 1 calc R . .
C611 C 0.7152(3) 1.3181(4) 3.5896(3) 0.0318(15) Uani 1 1 d U . .
H61X H 0.6835 1.3593 3.5670 0.048 Uiso 1 1 calc R . .
H61Y H 0.7351 1.3059 3.5653 0.048 Uiso 1 1 calc R . .
H61Z H 0.7399 1.3491 3.6274 0.048 Uiso 1 1 calc R . .
C724 C 0.5999(2) 0.6612(4) 3.7720(3) 0.0272(14) Uani 1 1 d U . .
H724 H 0.5678 0.6228 3.7549 0.033 Uiso 1 1 calc R . .
C531 C 0.8209(3) 1.4975(4) 3.7893(3) 0.0405(17) Uani 1 1 d U . .
H53A H 0.8443 1.5511 3.7901 0.061 Uiso 1 1 calc R . .
H53B H 0.8311 1.4763 3.8307 0.061 Uiso 1 1 calc R . .
H53C H 0.7822 1.5172 3.7704 0.061 Uiso 1 1 calc R . .
C814 C 0.4631(2) 0.9793(5) 3.6581(3) 0.0278(14) Uani 1 1 d U . .
H814 H 0.4278 0.9822 3.6575 0.033 Uiso 1 1 calc R . .
C413 C 0.9131(2) 1.2245(5) 3.9825(3) 0.0317(15) Uani 1 1 d U . .
H41X H 0.9292 1.1697 3.9717 0.048 Uiso 1 1 calc R . .
H41Y H 0.9210 1.2204 4.0252 0.048 Uiso 1 1 calc R . .
H41Z H 0.9291 1.2828 3.9756 0.048 Uiso 1 1 calc R . .
C912 C 0.5746(2) 1.1545(4) 3.8392(3) 0.0268(14) Uani 1 1 d U . .
H912 H 0.5585 1.1913 3.8033 0.032 Uiso 1 1 calc R . .
C826 C 0.6705(2) 0.8987(4) 3.6017(3) 0.0258(13) Uani 1 1 d U . .
H826 H 0.7017 0.8849 3.6387 0.031 Uiso 1 1 calc R . .
C131 C 0.8044(3) 0.9880(5) 3.5447(3) 0.0323(15) Uani 1 1 d U . .
H13A H 0.7691 0.9650 3.5418 0.048 Uiso 1 1 calc R . .
H13B H 0.8210 0.9395 3.5295 0.048 Uiso 1 1 calc R . .
H13C H 0.7983 1.0458 3.5206 0.048 Uiso 1 1 calc R . .
C925 C 0.6970(2) 1.4257(4) 3.8163(3) 0.0314(15) Uani 1 1 d U . .
H925 H 0.7047 1.4634 3.7890 0.038 Uiso 1 1 calc R . .
C914 C 0.5657(3) 1.0736(5) 3.9206(3) 0.0378(16) Uani 1 1 d U . .
H914 H 0.5437 1.0542 3.9399 0.045 Uiso 1 1 calc R . .
C351 C 1.0197(2) 0.9803(5) 3.9314(3) 0.0338(15) Uani 1 1 d U . .
H35A H 1.0582 0.9866 3.9383 0.051 Uiso 1 1 calc R . .
H35B H 1.0031 0.9251 3.9057 0.051 Uiso 1 1 calc R . .
H35C H 1.0183 0.9722 3.9701 0.051 Uiso 1 1 calc R . .
C715 C 0.8492(2) 0.6510(4) 3.9363(3) 0.0291(14) Uani 1 1 d U . .
H715 H 0.8513 0.5839 3.9390 0.035 Uiso 1 1 calc R . .
C1 C 0.5680(3) 0.8358(5) 3.8900(3) 0.0356(16) Uani 1 1 d U . .
H1 H 0.6064 0.8395 3.9158 0.043 Uiso 1 1 calc R . .
C825 C 0.6710(3) 0.8748(5) 3.5476(3) 0.0325(15) Uani 1 1 d U . .
H825 H 0.7026 0.8450 3.5477 0.039 Uiso 1 1 calc R . .
C412 C 0.8280(2) 1.3108(5) 3.9636(3) 0.0326(15) Uani 1 1 d U . .
H41D H 0.7879 1.3140 3.9397 0.049 Uiso 1 1 calc R . .
H41E H 0.8449 1.3688 3.9575 0.049 Uiso 1 1 calc R . .
H41F H 0.8369 1.3043 4.0065 0.049 Uiso 1 1 calc R . .
C5 C 0.4957(2) 0.8640(5) 3.7977(3) 0.0363(16) Uani 1 1 d U . .
H5 H 0.4817 0.8885 3.7579 0.044 Uiso 1 1 calc R . .
C913 C 0.5426(2) 1.1264(5) 3.8680(3) 0.0352(16) Uani 1 1 d U . .
H913 H 0.5047 1.1435 3.8513 0.042 Uiso 1 1 calc R . .
C151 C 0.9889(2) 1.0998(5) 3.7048(3) 0.0370(16) Uani 1 1 d U . .
H15A H 0.9955 1.1055 3.6690 0.056 Uiso 1 1 calc R . .
H15B H 1.0157 1.0556 3.7335 0.056 Uiso 1 1 calc R . .
H15C H 0.9929 1.1620 3.7239 0.056 Uiso 1 1 calc R . .
C411 C 0.8254(3) 1.1339(5) 3.9539(3) 0.0416(18) Uani 1 1 d U . .
H41G H 0.7855 1.1345 3.9290 0.062 Uiso 1 1 calc R . .
H41H H 0.8333 1.1294 3.9966 0.062 Uiso 1 1 calc R . .
H41I H 0.8415 1.0793 3.9430 0.062 Uiso 1 1 calc R . .
C613 C 0.6594(3) 1.1758(5) 3.5435(3) 0.0420(18) Uani 1 1 d U . .
H61D H 0.6457 1.1152 3.5508 0.063 Uiso 1 1 calc R . .
H61E H 0.6815 1.1648 3.5216 0.063 Uiso 1 1 calc R . .
H61F H 0.6281 1.2168 3.5194 0.063 Uiso 1 1 calc R . .
C331 C 1.0132(3) 1.3053(5) 3.8428(3) 0.0382(17) Uani 1 1 d U . .
H33A H 1.0524 1.2905 3.8568 0.057 Uiso 1 1 calc R . .
H33B H 1.0095 1.3627 3.8630 0.057 Uiso 1 1 calc R . .
H33C H 0.9961 1.3155 3.7990 0.057 Uiso 1 1 calc R . .
C824 C 0.6257(3) 0.8940(5) 3.4932(3) 0.0388(16) Uani 1 1 d U . .
H824 H 0.6265 0.8778 3.4562 0.047 Uiso 1 1 calc R . .
C612 C 0.6602(3) 1.2416(5) 3.6381(3) 0.0389(17) Uani 1 1 d U . .
H61G H 0.6475 1.1810 3.6468 0.058 Uiso 1 1 calc R . .
H61H H 0.6282 1.2808 3.6134 0.058 Uiso 1 1 calc R . .
H61I H 0.6827 1.2744 3.6761 0.058 Uiso 1 1 calc R . .
C2 C 0.5340(3) 0.7957(5) 3.9119(4) 0.0409(17) Uani 1 1 d U . .
H2 H 0.5486 0.7755 3.9527 0.049 Uiso 1 1 calc R . .
C915 C 0.6205(3) 1.0492(5) 3.9447(3) 0.0321(15) Uani 1 1 d U . .
H915 H 0.6365 1.0138 3.9812 0.039 Uiso 1 1 calc R . .
C924 C 0.6960(2) 1.4676(5) 3.8669(3) 0.0370(16) Uani 1 1 d U . .
H924 H 0.7037 1.5331 3.8748 0.044 Uiso 1 1 calc R . .
C4 C 0.4591(3) 0.8219(6) 3.8175(4) 0.048(2) Uani 1 1 d U . .
H4 H 0.4207 0.8188 3.7917 0.058 Uiso 1 1 calc R . .
C3 C 0.48067(12) 0.7854(2) 3.87567(14) 0.0473(19) Uani 1 1 d U . .
H3 H 0.4575 0.7533 3.8895 0.057 Uiso 1 1 calc R . .
O1SC O 0.75199(12) 0.7011(2) 3.52310(14) 0.078(3) Uani 0.669(10) 1 d PRDU A 1
C4SC C 0.80536(12) 0.7072(2) 3.56310(14) 0.039(3) Uani 0.669(10) 1 d PRDU A 1
H4S1 H 0.8096 0.7550 3.5942 0.046 Uiso 0.669(10) 1 calc PR A 1
H4S2 H 0.8273 0.7282 3.5421 0.046 Uiso 0.669(10) 1 calc PR A 1
C3SC C 0.74189(12) 0.6184(2) 3.50501(14) 0.058(4) Uani 0.669(10) 1 d PRDU A 1
H3S1 H 0.7332 0.6142 3.4617 0.070 Uiso 0.669(10) 1 calc PR A 1
H3S2 H 0.7103 0.5931 3.5108 0.070 Uiso 0.669(10) 1 calc PR A 1
C2SC C 0.79980(12) 0.5588(2) 3.54742(14) 0.094(6) Uani 0.669(10) 1 d PRDU A 1
H2S1 H 0.7912 0.4976 3.5610 0.112 Uiso 0.669(10) 1 calc PR A 1
H2S2 H 0.8213 0.5463 3.5245 0.112 Uiso 0.669(10) 1 calc PR A 1
C1SC C 0.82682(12) 0.6137(2) 3.59309(14) 0.065(4) Uani 0.669(10) 1 d PRDU A 1
H1S1 H 0.8672 0.6080 3.6076 0.078 Uiso 0.669(10) 1 calc PR A 1
H1S2 H 0.8172 0.6019 3.6269 0.078 Uiso 0.669(10) 1 calc PR A 1
O1SD O 0.73664(12) 0.5638(2) 3.54020(14) 0.034(4) Uani 0.331(10) 1 d PRDU A 2
C1SD C 0.78913(12) 0.5320(2) 3.59040(14) 0.054(5) Uani 0.331(10) 1 d PRDU A 2
H3S3 H 0.7947 0.4629 3.5891 0.065 Uiso 0.331(10) 1 calc PR A 2
H3S4 H 0.7916 0.5497 3.6304 0.065 Uiso 0.331(10) 1 calc PR A 2
C2SD C 0.83035(12) 0.5903(2) 3.57430(14) 0.116(8) Uani 0.331(10) 1 d PRDU A 2
H1S3 H 0.8647 0.6056 3.6106 0.139 Uiso 0.331(10) 1 calc PR A 2
H1S4 H 0.8394 0.5570 3.5445 0.139 Uiso 0.331(10) 1 calc PR A 2
C3SD C 0.79825(12) 0.6701(2) 3.54980(14) 0.116(8) Uani 0.331(10) 1 d PRDU A 2
H2S3 H 0.8012 0.7111 3.5836 0.139 Uiso 0.331(10) 1 calc PR A 2
H2S4 H 0.8146 0.7053 3.5269 0.139 Uiso 0.331(10) 1 calc PR A 2
C4SD C 0.74559(12) 0.6578(2) 3.51395(14) 0.054(5) Uani 0.331(10) 1 d PRDU A 2
H4S3 H 0.7385 0.6512 3.4712 0.065 Uiso 0.331(10) 1 calc PR A 2
H4S4 H 0.7227 0.7095 3.5179 0.065 Uiso 0.331(10) 1 calc PR A 2
O1SA O 0.57463(12) 0.6055(2) 3.58616(14) 0.096(4) Uani 0.661(11) 1 d PRDU B 1
C1SA C 0.61403(12) 0.6486(2) 3.57127(14) 0.085(5) Uani 0.661(11) 1 d PRDU B 1
H1SY H 0.6101 0.6235 3.5321 0.103 Uiso 0.661(11) 1 calc PR B 1
H1SZ H 0.6073 0.7176 3.5668 0.103 Uiso 0.661(11) 1 calc PR B 1
C2SA C 0.66182(12) 0.6337(2) 3.61065(14) 0.125(8) Uani 0.661(11) 1 d PRDU B 1
H2SX H 0.6755 0.6914 3.6356 0.150 Uiso 0.661(11) 1 calc PR B 1
H2SY H 0.6858 0.6220 3.5905 0.150 Uiso 0.661(11) 1 calc PR B 1
C3SA C 0.66663(12) 0.5579(2) 3.64835(14) 0.107(6) Uani 0.661(11) 1 d PRDU B 1
H3SX H 0.6765 0.5784 3.6902 0.129 Uiso 0.661(11) 1 calc PR B 1
H3SY H 0.6937 0.5104 3.6484 0.129 Uiso 0.661(11) 1 calc PR B 1
C4SA C 0.59773(12) 0.5151(2) 3.61126(14) 0.094(6) Uani 0.661(11) 1 d PRDU B 1
H4SX H 0.5926 0.4671 3.5800 0.113 Uiso 0.661(11) 1 calc PR B 1
H4SY H 0.5840 0.4907 3.6397 0.113 Uiso 0.661(11) 1 calc PR B 1
O1SB O 0.61552(12) 0.5843(2) 3.55051(14) 0.099(7) Uani 0.339(11) 1 d PRDU B 2
C1SB C 0.66182(12) 0.6337(2) 3.61066(14) 0.078(7) Uani 0.339(11) 1 d PRDU B 2
H2S5 H 0.6888 0.6647 3.5994 0.093 Uiso 0.339(11) 1 calc PR B 2
H2S6 H 0.6435 0.6844 3.6228 0.093 Uiso 0.339(11) 1 calc PR B 2
C2SB C 0.68602(12) 0.5880(2) 3.65230(14) 0.079(7) Uani 0.339(11) 1 d PRDU B 2
H1S7 H 0.6994 0.6256 3.6900 0.095 Uiso 0.339(11) 1 calc PR B 2
H1S8 H 0.7176 0.5561 3.6498 0.095 Uiso 0.339(11) 1 calc PR B 2
C3SB C 0.63873(12) 0.5129(2) 3.64750(14) 0.079(7) Uani 0.339(11) 1 d PRDU B 2
H3S5 H 0.6530 0.4472 3.6552 0.095 Uiso 0.339(11) 1 calc PR B 2
H3S6 H 0.6227 0.5290 3.6755 0.095 Uiso 0.339(11) 1 calc PR B 2
C4SB C 0.59462(12) 0.5281(2) 3.57750(14) 0.085(7) Uani 0.339(11) 1 d PRDU B 2
H4S5 H 0.5853 0.4662 3.5566 0.102 Uiso 0.339(11) 1 calc PR B 2
H4S6 H 0.5603 0.5562 3.5756 0.102 Uiso 0.339(11) 1 calc PR B 2
O1S O 0.94651(12) 1.0254(2) 3.49946(14) 0.068(3) Uani 0.50 1 d PRDU C -1
C4S C 0.96469(12) 1.0755(2) 3.44467(14) 0.146(11) Uani 0.50 1 d PRDU C -1
H4S7 H 0.9863 1.1349 3.4575 0.175 Uiso 0.50 1 calc PR D -1
H4S8 H 0.9337 1.0815 3.4038 0.175 Uiso 0.50 1 calc PR E -1
C3S C 1.01025(12) 0.9581(2) 3.45743(14) 0.052(3) Uani 0.50 1 d PRDU C -1
H3S7 H 0.9879 0.9004 3.4408 0.063 Uiso 0.50 1 calc PR F -1
H3S8 H 1.0390 0.9642 3.4430 0.063 Uiso 0.50 1 calc PR G -1
C2S C 1.03909(12) 0.9688(2) 3.54492(14) 0.052(3) Uani 0.50 1 d PRDU C -1
H2S7 H 1.0389 0.9081 3.5649 0.063 Uiso 0.50 1 calc PR H -1
H2S8 H 1.0759 0.9987 3.5644 0.063 Uiso 0.50 1 calc PR I -1
C1S C 0.99032(12) 1.0381(2) 3.53841(14) 0.105(7) Uani 0.50 1 d PRDU C -1
H1S5 H 0.9872 1.0361 3.5769 0.126 Uiso 0.50 1 calc PR J -1
H1S6 H 1.0016 1.1032 3.5340 0.126 Uiso 0.50 1 calc PR K -1

loop_
_atom_site_aniso_label
_atom_site_aniso_U_11
_atom_site_aniso_U_22
_atom_site_aniso_U_33
_atom_site_aniso_U_23
_atom_site_aniso_U_13
_atom_site_aniso_U_12
Au1 0.01476(11) 0.01912(13) 0.02390(13) 0.00041(10) 0.00967(9) -0.00073(8)
Nb1 0.0123(2) 0.0140(3) 0.0145(3) 0.00072(19) 0.00537(19) 0.00016(18)
P1 0.0134(6) 0.0149(7) 0.0173(8) -0.0001(6) 0.0063(6) -0.0001(5)
O3 0.0141(17) 0.017(2) 0.014(2) 0.0021(15) 0.0050(15) 0.0008(14)
O2 0.0123(17) 0.019(2) 0.018(2) -0.0006(16) 0.0054(15) -0.0004(14)
N5 0.018(2) 0.017(2) 0.017(2) 0.0018(19) 0.0084(19) 0.0012(18)
O1 0.0146(17) 0.016(2) 0.019(2) 0.0000(16) 0.0079(16) -0.0005(14)
N1 0.014(2) 0.017(2) 0.016(2) 0.0021(19) 0.0058(19) 0.0005(17)
N4 0.021(2) 0.019(3) 0.040(3) 0.000(2) 0.018(2) -0.001(2)
C70 0.014(2) 0.015(3) 0.016(3) -0.002(2) 0.008(2) 0.000(2)
C16 0.017(3) 0.024(3) 0.022(3) 0.000(2) 0.008(2) 0.001(2)
N3 0.015(2) 0.015(2) 0.016(2) 0.0010(18) 0.0066(18) -0.0005(17)
C11 0.017(2) 0.015(3) 0.018(3) 0.003(2) 0.008(2) 0.003(2)
C711 0.019(3) 0.023(3) 0.021(3) 0.003(2) 0.012(2) 0.001(2)
C81 0.016(2) 0.014(3) 0.020(3) 0.001(2) 0.005(2) 0.001(2)
C56 0.020(3) 0.030(3) 0.022(3) 0.008(3) 0.007(2) 0.002(2)
C21 0.019(3) 0.018(3) 0.021(3) 0.003(2) 0.010(2) 0.003(2)
C15 0.024(3) 0.025(3) 0.033(3) 0.002(3) 0.017(3) 0.001(2)
C821 0.019(3) 0.022(3) 0.018(3) -0.001(2) 0.005(2) -0.006(2)
C410 0.021(3) 0.023(3) 0.020(3) -0.003(2) 0.009(2) 0.001(2)
C80 0.016(2) 0.012(3) 0.019(3) 0.001(2) 0.007(2) 0.003(2)
C210 0.020(3) 0.019(3) 0.023(3) 0.000(2) 0.011(2) 0.004(2)
C812 0.019(3) 0.025(3) 0.023(3) 0.001(3) 0.005(2) 0.003(2)
C61 0.024(3) 0.018(3) 0.016(3) 0.001(2) 0.008(2) 0.000(2)
C213 0.027(3) 0.022(3) 0.027(3) 0.002(3) 0.014(3) 0.007(2)
C51 0.018(3) 0.019(3) 0.018(3) 0.008(2) 0.005(2) 0.003(2)
C721 0.017(2) 0.013(3) 0.026(3) 0.004(2) 0.011(2) 0.004(2)
C52 0.021(3) 0.017(3) 0.024(3) 0.003(2) 0.007(2) 0.002(2)
C211 0.024(3) 0.023(3) 0.033(4) -0.001(3) 0.013(3) -0.001(2)
C813 0.017(3) 0.032(4) 0.028(3) 0.000(3) 0.006(3) 0.006(2)
C811 0.016(2) 0.021(3) 0.017(3) 0.004(2) 0.004(2) 0.002(2)
C712 0.023(3) 0.025(3) 0.020(3) 0.003(2) 0.010(2) 0.002(2)
C71 0.016(2) 0.020(3) 0.018(3) -0.001(2) 0.009(2) 0.002(2)
C13 0.028(3) 0.021(3) 0.019(3) 0.003(2) 0.011(2) 0.005(2)
C610 0.024(3) 0.025(3) 0.022(3) 0.004(3) 0.008(2) 0.001(2)
C12 0.017(2) 0.012(3) 0.024(3) 0.000(2) 0.007(2) 0.001(2)
C41 0.017(3) 0.015(3) 0.024(3) -0.003(2) 0.006(2) 0.000(2)
C36 0.020(3) 0.022(3) 0.017(3) -0.003(2) 0.006(2) 0.000(2)
C916 0.021(3) 0.032(4) 0.020(3) -0.006(3) 0.008(2) -0.006(2)
C921 0.011(2) 0.022(3) 0.022(3) 0.000(2) 0.006(2) 0.003(2)
C31 0.014(2) 0.024(3) 0.017(3) -0.005(2) 0.005(2) -0.002(2)
C823 0.037(3) 0.045(4) 0.020(3) -0.003(3) 0.006(3) -0.006(3)
C35 0.019(3) 0.030(3) 0.016(3) -0.005(3) 0.004(2) 0.004(2)
C91 0.018(3) 0.019(3) 0.016(3) -0.002(2) 0.007(2) 0.000(2)
C911 0.021(3) 0.022(3) 0.022(3) -0.007(2) 0.013(2) -0.004(2)
C725 0.026(3) 0.022(3) 0.036(4) 0.005(3) 0.017(3) -0.002(2)
C713 0.027(3) 0.040(4) 0.016(3) 0.004(3) 0.005(2) 0.007(3)
C212 0.026(3) 0.019(3) 0.030(3) 0.005(3) 0.013(3) 0.006(2)
C723 0.026(3) 0.019(3) 0.027(3) -0.002(3) 0.011(3) -0.002(2)
C922 0.021(3) 0.026(3) 0.027(3) -0.006(3) 0.010(3) -0.001(2)
C53 0.028(3) 0.022(3) 0.029(4) 0.005(3) 0.007(3) -0.002(2)
C926 0.020(3) 0.023(3) 0.030(3) 0.002(3) 0.011(3) 0.004(2)
C90 0.013(2) 0.018(3) 0.017(3) -0.001(2) 0.005(2) 0.000(2)
C923 0.020(3) 0.031(4) 0.040(4) -0.011(3) 0.012(3) 0.001(2)
C726 0.023(3) 0.018(3) 0.024(3) 0.004(2) 0.010(2) 0.001(2)
C14 0.029(3) 0.027(3) 0.027(3) 0.006(3) 0.020(3) 0.004(2)
C816 0.016(3) 0.019(3) 0.029(3) 0.000(3) 0.005(2) 0.000(2)
C716 0.021(3) 0.022(3) 0.031(4) 0.004(3) 0.013(3) 0.000(2)
C54 0.029(3) 0.023(3) 0.040(4) 0.009(3) 0.007(3) -0.007(3)
C822 0.025(3) 0.034(4) 0.022(3) -0.001(3) 0.007(3) -0.003(3)
C32 0.020(3) 0.026(3) 0.020(3) 0.000(3) 0.009(2) -0.001(2)
C551 0.036(4) 0.054(5) 0.050(5) 0.015(4) 0.025(4) -0.008(3)
C815 0.018(3) 0.028(3) 0.032(4) 0.007(3) 0.004(3) -0.003(2)
C33 0.022(3) 0.038(4) 0.020(3) -0.003(3) 0.010(2) -0.009(3)
C34 0.016(3) 0.042(4) 0.020(3) -0.006(3) 0.006(2) -0.002(2)
C722 0.020(3) 0.022(3) 0.023(3) 0.000(2) 0.013(2) 0.000(2)
C55 0.022(3) 0.037(4) 0.033(4) 0.013(3) 0.013(3) -0.001(3)
C714 0.026(3) 0.035(4) 0.025(4) 0.008(3) 0.007(3) 0.011(3)
C611 0.033(3) 0.026(3) 0.031(4) 0.012(3) 0.008(3) 0.005(3)
C724 0.024(3) 0.023(3) 0.035(4) 0.000(3) 0.012(3) -0.006(2)
C531 0.048(4) 0.018(3) 0.050(5) -0.002(3) 0.016(4) -0.006(3)
C814 0.016(3) 0.036(4) 0.029(4) 0.006(3) 0.008(3) 0.005(2)
C413 0.030(3) 0.038(4) 0.023(3) -0.007(3) 0.007(3) 0.004(3)
C912 0.021(3) 0.029(4) 0.029(4) -0.007(3) 0.010(3) 0.002(2)
C826 0.024(3) 0.027(3) 0.023(3) -0.005(3) 0.007(3) -0.002(2)
C131 0.038(4) 0.039(4) 0.022(3) 0.004(3) 0.016(3) 0.002(3)
C925 0.027(3) 0.021(3) 0.046(4) 0.009(3) 0.017(3) 0.004(3)
C914 0.035(3) 0.046(4) 0.043(4) -0.013(3) 0.027(3) -0.014(3)
C351 0.027(3) 0.041(4) 0.029(4) 0.000(3) 0.008(3) 0.010(3)
C715 0.032(3) 0.024(3) 0.036(4) 0.013(3) 0.019(3) 0.011(3)
C1 0.031(3) 0.035(4) 0.047(4) 0.016(3) 0.023(3) 0.006(3)
C825 0.035(3) 0.035(4) 0.032(4) -0.012(3) 0.019(3) -0.001(3)
C412 0.027(3) 0.039(4) 0.028(4) -0.011(3) 0.008(3) 0.006(3)
C5 0.023(3) 0.045(4) 0.040(4) -0.007(3) 0.013(3) -0.005(3)
C913 0.022(3) 0.044(4) 0.044(4) -0.011(3) 0.019(3) -0.006(3)
C151 0.027(3) 0.052(5) 0.039(4) 0.002(3) 0.020(3) -0.006(3)
C411 0.062(5) 0.042(4) 0.024(4) -0.006(3) 0.022(4) -0.022(4)
C613 0.049(4) 0.030(4) 0.027(4) 0.006(3) -0.002(3) -0.005(3)
C331 0.028(3) 0.053(5) 0.036(4) 0.001(3) 0.017(3) -0.016(3)
C824 0.047(4) 0.048(4) 0.025(4) -0.012(3) 0.019(3) -0.014(3)
C612 0.024(3) 0.053(5) 0.041(4) 0.017(3) 0.016(3) 0.015(3)
C2 0.040(4) 0.041(4) 0.053(5) 0.015(4) 0.031(3) 0.007(3)
C915 0.036(3) 0.037(4) 0.025(3) -0.004(3) 0.015(3) -0.013(3)
C924 0.025(3) 0.021(3) 0.060(5) -0.008(3) 0.015(3) 0.002(3)
C4 0.022(3) 0.063(5) 0.061(5) -0.007(4) 0.019(3) -0.011(3)
C3 0.050(4) 0.042(5) 0.070(5) 0.000(4) 0.045(4) -0.007(4)
O1SC 0.066(6) 0.083(7) 0.062(7) -0.016(5) 0.008(5) 0.012(5)
C4SC 0.034(5) 0.046(6) 0.038(6) -0.001(5) 0.018(5) -0.002(5)
C3SC 0.053(7) 0.079(9) 0.030(7) -0.026(7) 0.007(5) -0.019(6)
C2SC 0.110(12) 0.053(8) 0.078(11) -0.010(7) 0.005(9) 0.010(8)
C1SC 0.047(7) 0.067(8) 0.052(8) 0.027(6) -0.003(5) -0.024(6)
O1SD 0.033(7) 0.041(8) 0.017(7) 0.005(6) 0.001(5) -0.005(6)
C1SD 0.035(7) 0.097(12) 0.024(9) 0.009(8) 0.008(6) -0.006(8)
C2SD 0.052(8) 0.127(14) 0.118(15) 0.048(12) -0.009(10) -0.028(10)
C3SD 0.052(8) 0.127(14) 0.118(15) 0.048(12) -0.009(10) -0.028(10)
C4SD 0.035(7) 0.097(12) 0.024(9) 0.009(8) 0.008(6) -0.006(8)
O1SA 0.076(7) 0.070(7) 0.124(10) 0.005(7) 0.027(6) -0.009(6)
C1SA 0.132(12) 0.067(10) 0.043(9) 0.004(7) 0.026(8) -0.035(10)
C2SA 0.109(11) 0.163(18) 0.107(16) -0.003(12) 0.052(11) -0.042(13)
C3SA 0.121(11) 0.103(13) 0.074(12) -0.013(9) 0.021(9) 0.064(11)
C4SA 0.169(14) 0.029(7) 0.127(16) -0.001(8) 0.105(12) -0.008(8)
O1SB 0.164(18) 0.085(15) 0.047(10) -0.011(9) 0.046(10) 0.013(13)
C1SB 0.116(18) 0.081(16) 0.063(14) -0.016(11) 0.065(12) 0.018(12)
C2SB 0.112(14) 0.062(13) 0.071(11) -0.011(9) 0.046(9) 0.014(11)
C3SB 0.112(14) 0.062(13) 0.071(11) -0.011(9) 0.046(9) 0.014(11)
C4SB 0.091(15) 0.11(2) 0.080(15) -0.028(14) 0.058(11) 0.013(12)
O1S 0.083(8) 0.026(6) 0.101(11) -0.007(6) 0.045(7) -0.011(6)
C4S 0.055(13) 0.29(3) 0.092(16) 0.019(17) 0.035(12) 0.063(18)
C3S 0.060(7) 0.040(7) 0.068(8) 0.016(6) 0.038(6) -0.023(5)
C2S 0.060(7) 0.040(7) 0.068(8) 0.016(6) 0.038(6) -0.023(5)
C1S 0.102(13) 0.12(2) 0.127(14) -0.013(13) 0.081(12) 0.015(13)

loop_
_atom_type_symbol
_atom_type_description
_atom_type_scat_dispersion_real
_atom_type_scat_dispersion_imag
_atom_type_scat_source
C C 0.0033 0.0016 'International Tables Vol C Tables 4.2.6.8 and 6.1.1.4'
H H 0.0000 0.0000 'International Tables Vol C Tables 4.2.6.8 and 6.1.1.4'
N N 0.0061 0.0033 'International Tables Vol C Tables 4.2.6.8 and 6.1.1.4'
O O 0.0106 0.0060 'International Tables Vol C Tables 4.2.6.8 and 6.1.1.4'
P P 0.1023 0.0942 'International Tables Vol C Tables 4.2.6.8 and 6.1.1.4'
Nb Nb -2.0727 0.6215 'International Tables Vol C Tables 4.2.6.8 and 6.1.1.4'
Au Au -2.0133 8.8022 'International Tables Vol C Tables 4.2.6.8 and 6.1.1.4'

loop_
_geom_angle_atom_site_label_1
_geom_angle_atom_site_label_2
_geom_angle_atom_site_label_3
_geom_angle
N4 Au1 P1 173.86(15)
N1 Nb1 N3 98.16(18)
N1 Nb1 N5 95.84(17)
N3 Nb1 N5 97.22(18)
N1 Nb1 O3 89.08(16)
N3 Nb1 O3 92.37(16)
N5 Nb1 O3 168.47(16)
N1 Nb1 O1 168.82(16)
N3 Nb1 O1 87.47(15)
N5 Nb1 O1 93.01(15)
O3 Nb1 O1 81.00(14)
N1 Nb1 O2 92.69(16)
N3 Nb1 O2 167.35(15)
N5 Nb1 O2 88.05(16)
O3 Nb1 O2 81.30(14)
O1 Nb1 O2 80.76(14)
C80 P1 C90 100.0(2)
C80 P1 C70 98.0(2)
C90 P1 C70 102.6(2)
C80 P1 Au1 122.72(17)
C90 P1 Au1 115.73(17)
C70 P1 Au1 114.52(17)
C70 O3 Nb1 127.6(3)
C80 O2 Nb1 131.8(3)
C51 N5 C61 111.0(4)
C51 N5 Nb1 122.6(3)
C61 N5 Nb1 126.0(3)
C90 O1 Nb1 132.2(3)
C11 N1 C21 111.0(4)
C11 N1 Nb1 121.3(3)
C21 N1 Nb1 127.3(3)
C5 N4 C1 118.6(5)
C5 N4 Au1 123.0(5)
C1 N4 Au1 118.5(4)
O3 C70 C71 126.0(5)
O3 C70 P1 112.7(4)
C71 C70 P1 121.2(4)
C15 C16 C11 119.9(5)
C31 N3 C41 111.5(4)
C31 N3 Nb1 120.9(3)
C41 N3 Nb1 127.2(3)
C12 C11 C16 119.3(5)
C12 C11 N1 120.6(5)
C16 C11 N1 120.1(5)
C716 C711 C712 117.7(5)
C716 C711 C71 120.7(5)
C712 C711 C71 121.6(5)
C80 C81 C811 121.3(5)
C80 C81 C821 121.6(5)
C811 C81 C821 117.1(5)
C51 C56 C55 121.1(6)
N1 C21 C210 120.2(5)
C14 C15 C16 119.6(5)
C14 C15 C151 121.2(5)
C16 C15 C151 119.2(6)
C826 C821 C822 118.0(5)
C826 C821 C81 121.6(5)
C822 C821 C81 120.4(5)
C412 C410 C411 110.0(5)
C412 C410 C413 106.7(5)
C411 C410 C413 109.6(5)
C412 C410 C41 105.8(5)
C411 C410 C41 110.3(5)
C413 C410 C41 114.3(5)
O2 C80 C81 125.4(5)
O2 C80 P1 111.2(4)
C81 C80 P1 122.6(4)
C212 C210 C211 110.0(5)
C212 C210 C213 107.0(4)
C211 C210 C213 110.8(5)
C212 C210 C21 105.1(5)
C211 C210 C21 110.4(4)
C213 C210 C21 113.4(5)
C813 C812 C811 121.3(6)
N5 C61 C610 118.7(5)
C56 C51 C52 118.5(5)
C56 C51 N5 121.3(5)
C52 C51 N5 120.2(5)
C726 C721 C722 118.2(5)
C726 C721 C71 122.4(5)
C722 C721 C71 119.3(5)
C53 C52 C51 122.0(5)
C814 C813 C812 120.3(6)
C812 C811 C816 117.5(5)
C812 C811 C81 120.3(5)
C816 C811 C81 122.2(5)
C713 C712 C711 120.5(6)
C70 C71 C721 119.5(5)
C70 C71 C711 123.5(5)
C721 C71 C711 116.7(5)
C14 C13 C12 118.1(5)
C14 C13 C131 121.5(5)
C12 C13 C131 120.4(5)
C613 C610 C612 109.7(5)
C613 C610 C611 107.3(5)
C612 C610 C611 110.3(5)
C613 C610 C61 105.8(5)
C612 C610 C61 109.6(5)
C611 C610 C61 114.0(5)
C11 C12 C13 121.6(5)
N3 C41 C410 118.4(4)
C31 C36 C35 121.0(5)
C911 C916 C915 120.7(6)
C922 C921 C926 117.1(5)
C922 C921 C91 120.5(5)
C926 C921 C91 122.4(5)
C36 C31 C32 119.5(5)
C36 C31 N3 120.3(5)
C32 C31 N3 120.2(5)
C824 C823 C822 119.7(6)
C36 C35 C34 118.5(5)
C36 C35 C351 120.1(6)
C34 C35 C351 121.4(5)
C90 C91 C921 122.8(5)
C90 C91 C911 123.4(5)
C921 C91 C911 113.6(4)
C916 C911 C912 118.2(5)
C916 C911 C91 121.3(5)
C912 C911 C91 120.0(5)
C724 C725 C726 121.2(6)
C712 C713 C714 121.0(6)
C724 C723 C722 120.2(6)
C923 C922 C921 121.7(6)
C52 C53 C54 118.1(6)
C52 C53 C531 121.1(6)
C54 C53 C531 120.8(6)
C925 C926 C921 120.7(6)
O1 C90 C91 124.0(5)
O1 C90 P1 112.0(4)
C91 C90 P1 123.6(4)
C922 C923 C924 120.6(6)
C725 C726 C721 119.7(6)
C15 C14 C13 121.4(5)
C815 C816 C811 121.2(6)
C715 C716 C711 121.4(6)
C53 C54 C55 121.9(6)
C823 C822 C821 120.9(6)
C31 C32 C33 120.0(6)
C816 C815 C814 120.2(6)
C34 C33 C32 119.6(6)
C34 C33 C331 121.0(5)
C32 C33 C331 119.4(6)
C33 C34 C35 121.3(5)
C723 C722 C721 121.1(5)
C54 C55 C56 118.5(6)
C54 C55 C551 121.5(6)
C56 C55 C551 120.0(6)
C715 C714 C713 119.0(6)
C723 C724 C725 119.5(6)
C813 C814 C815 119.5(5)
C913 C912 C911 120.5(6)
C825 C826 C821 120.6(6)
C926 C925 C924 120.9(6)
C915 C914 C913 119.7(6)
C716 C715 C714 120.4(6)
N4 C1 C2 122.5(6)
C826 C825 C824 120.3(6)
N4 C5 C4 121.2(7)
C914 C913 C912 120.3(6)
C823 C824 C825 120.5(6)
C3 C2 C1 119.8(6)
C914 C915 C916 120.6(6)
C923 C924 C925 118.9(6)
C3 C4 C5 118.3(6)
C2 C3 C4 119.4(5)
C3SC O1SC C4SC 108.7
O1SC C4SC C1SC 111.2
O1SC C3SC C2SC 104.6
C1SC C2SC C3SC 104.8
C2SC C1SC C4SC 98.7
C1SD O1SD C4SD 110.0
O1SD C1SD C2SD 98.9
C3SD C2SD C1SD 99.2
C4SD C3SD C2SD 118.0
C3SD C4SD O1SD 98.9
C1SA O1SA C4SA 105.1
C2SA C1SA O1SA 111.5
C1SA C2SA C3SA 114.4
C2SA C3SA C4SA 98.6
O1SA C4SA C3SA 94.5
C4SB O1SB C1SB 97.3
C2SB C1SB O1SB 119.1
C1SB C2SB C3SB 100.5
C4SB C3SB C2SB 100.2
O1SB C4SB C3SB 109.9
C1S O1S C4S 92.6
O1S C4S C3S 84.7
C2S C3S C4S 91.6
C1S C2S C3S 91.5
O1S C1S C2S 119.0

loop_
_geom_bond_atom_site_label_1
_geom_bond_atom_site_label_2
_geom_bond_distance
Au1 N4 2.092(5)
Au1 P1 2.2446(14)
Nb1 N1 2.027(4)
Nb1 N3 2.030(5)
Nb1 N5 2.031(4)
Nb1 O3 2.093(4)
Nb1 O1 2.097(3)
Nb1 O2 2.107(4)
P1 C80 1.845(6)
P1 C90 1.850(6)
P1 C70 1.863(5)
O3 C70 1.330(6)
O2 C80 1.325(6)
N5 C51 1.442(7)
N5 C61 1.485(7)
O1 C90 1.328(6)
N1 C11 1.442(7)
N1 C21 1.487(7)
N4 C5 1.322(7)
N4 C1 1.341(8)
C70 C71 1.360(7)
C16 C15 1.396(8)
C16 C11 1.403(7)
N3 C31 1.443(6)
N3 C41 1.503(7)
C11 C12 1.380(8)
C711 C716 1.401(8)
C711 C712 1.406(8)
C711 C71 1.496(7)
C81 C80 1.369(7)
C81 C811 1.483(7)
C81 C821 1.492(8)
C56 C51 1.391(8)
C56 C55 1.392(8)
C21 C210 1.562(8)
C15 C14 1.382(9)
C15 C151 1.523(8)
C821 C826 1.399(8)
C821 C822 1.404(8)
C410 C412 1.530(8)
C410 C411 1.531(8)
C410 C413 1.534(8)
C410 C41 1.542(8)
C210 C212 1.529(8)
C210 C211 1.534(8)
C210 C213 1.539(7)
C812 C813 1.382(8)
C812 C811 1.400(8)
C61 C610 1.543(8)
C51 C52 1.394(8)
C721 C726 1.401(7)
C721 C722 1.405(8)
C721 C71 1.492(7)
C52 C53 1.382(8)
C813 C814 1.380(8)
C811 C816 1.402(8)
C712 C713 1.387(8)
C13 C14 1.395(8)
C13 C12 1.397(7)
C13 C131 1.503(8)
C610 C613 1.524(9)
C610 C612 1.535(8)
C610 C611 1.542(8)
C36 C31 1.391(8)
C36 C35 1.394(7)
C916 C911 1.391(8)
C916 C915 1.399(8)
C921 C922 1.406(8)
C921 C926 1.412(8)
C921 C91 1.482(8)
C31 C32 1.393(8)
C823 C824 1.365(9)
C823 C822 1.399(9)
C35 C34 1.397(8)
C35 C351 1.505(8)
C91 C90 1.358(7)
C91 C911 1.506(7)
C911 C912 1.408(7)
C725 C724 1.384(9)
C725 C726 1.394(8)
C713 C714 1.390(9)
C723 C724 1.377(8)
C723 C722 1.389(8)
C922 C923 1.372(8)
C53 C54 1.390(9)
C53 C531 1.527(9)
C926 C925 1.381(8)
C923 C924 1.386(10)
C816 C815 1.379(8)
C716 C715 1.384(8)
C54 C55 1.391(9)
C32 C33 1.398(8)
C551 C55 1.516(8)
C815 C814 1.395(9)
C33 C34 1.379(9)
C33 C331 1.519(8)
C714 C715 1.389(9)
C912 C913 1.396(8)
C826 C825 1.381(8)
C925 C924 1.391(9)
C914 C915 1.375(9)
C914 C913 1.384(10)
C1 C2 1.374(8)
C825 C824 1.389(9)
C5 C4 1.411(9)
C2 C3 1.328(8)
C4 C3 1.388(9)
O1SC C3SC 1.2371
O1SC C4SC 1.3445
C4SC C1SC 1.4996
C3SC C2SC 1.6762
C2SC C1SC 1.2958
O1SD C1SD 1.4831
O1SD C4SD 1.5416
C1SD C2SD 1.5697
C2SD C3SD 1.3879
C3SD C4SD 1.3148
O1SA C1SA 1.4078
O1SA C4SA 1.4356
C1SA C2SA 1.2453
C2SA C3SA 1.3858
C3SA C4SA 1.7796
O1SB C4SB 1.3125
O1SB C1SB 1.6179
C1SB C2SB 1.1432
C2SB C3SB 1.6243
C3SB C4SB 1.6231
O1S C1S 1.1640
O1S C4S 1.7754
C4S C3S 2.0055
C3S C2S 1.9504
C2S C1S 1.5918
